data_4340234
loop_
_publ_author_name
'Davidson, Matthew G.'
'Jones, Matthew D.'
'Lunn, Matthew D.'
'Mahon, Mary F.'

_publ_section_title
;
 Synthesis and X-ray structures of new titanium(IV) aryloxides and their
 exploitation for the ring opening polymerization of epsilon-caprolactone.
;
_journal_issue 5
_journal_name_full 'Inorganic chemistry'
_journal_page_first 2282
_journal_page_last 2287
_journal_paper_doi 10.1021/ic051708n
_journal_volume 45
_journal_year 2006
_chemical_formula_moiety 'C32 H56 O12 Ti2, 2(C H2 Cl2)'
_chemical_formula_sum 'C34 H60 Cl4 O12 Ti2'
_chemical_formula_weight 898.42
_chemical_name_systematic
; 
 ? 
;
_space_group_IT_number 2
_symmetry_cell_setting triclinic
_symmetry_space_group_name_Hall '-P 1'
_symmetry_space_group_name_H-M 'P -1'
_atom_sites_solution_hydrogens geom
_atom_sites_solution_primary direct
_atom_sites_solution_secondary difmap
_audit_creation_method SHELXL-97
_cell_angle_alpha 111.2650(10)
_cell_angle_beta 93.1220(10)
_cell_angle_gamma 102.4000(10)
_cell_formula_units_Z 1
_cell_length_a 8.8280(2)
_cell_length_b 10.5980(2)
_cell_length_c 13.2650(3)
_cell_measurement_reflns_used 16705
_cell_measurement_temperature 150(2)
_cell_measurement_theta_max 27.43
_cell_measurement_theta_min 5.04
_cell_volume 1117.58(4)
_computing_cell_refinement 'HKL Scalepack (Otwinski & Minor, 1997)'
_computing_data_collection 'Collect (Nonius BV, 1997-2000)'
_computing_data_reduction 'HKL Denzo & Scalepack (Otwinski & Minor 1997)'
_computing_molecular_graphics 'Ortep-3 for Windows (Farrugia, 1997)'
_computing_publication_material 'WinGX publication routines (Farrugia, 1999)'
_computing_structure_refinement 'SHELXL-97 (Sheldrick, 1997)'
_computing_structure_solution
; 
 SIR97- Altomare A., Burla M.C., Camalli M., Cascarano G.L., Giacovazzo C. , 
 Guagliardi A., Moliterni A.G.G., Polidori G.,Spagna R. 
 (1999) J. Appl. Cryst. 32, 115-119.
;
_diffrn_ambient_temperature 150(2)
_diffrn_measured_fraction_theta_full 0.983
_diffrn_measured_fraction_theta_max 0.983
_diffrn_measurement_device_type 'nonius kappa CCD'
_diffrn_measurement_method CCD
_diffrn_radiation_monochromator graphite
_diffrn_radiation_source 'fine-focus sealed tube'
_diffrn_radiation_type MoK\a
_diffrn_radiation_wavelength 0.71073
_diffrn_reflns_av_R_equivalents 0.0364
_diffrn_reflns_av_sigmaI/netI 0.0333
_diffrn_reflns_limit_h_max 11
_diffrn_reflns_limit_h_min -11
_diffrn_reflns_limit_k_max 12
_diffrn_reflns_limit_k_min -13
_diffrn_reflns_limit_l_max 17
_diffrn_reflns_limit_l_min -17
_diffrn_reflns_number 16606
_diffrn_reflns_theta_full 27.43
_diffrn_reflns_theta_max 27.43
_diffrn_reflns_theta_min 5.04
_exptl_absorpt_coefficient_mu 0.649
_exptl_absorpt_correction_T_max 0.9380
_exptl_absorpt_correction_T_min 0.8812
_exptl_absorpt_correction_type none
_exptl_crystal_colour red
_exptl_crystal_density_diffrn 1.335
_exptl_crystal_density_method 'not measured'
_exptl_crystal_description prism
_exptl_crystal_F_000 472
_exptl_crystal_size_max 0.20
_exptl_crystal_size_mid 0.20
_exptl_crystal_size_min 0.10
_refine_diff_density_max 0.292
_refine_diff_density_min -0.371
_refine_diff_density_rms 0.050
_refine_ls_extinction_method none
_refine_ls_goodness_of_fit_ref 1.057
_refine_ls_hydrogen_treatment mixed
_refine_ls_matrix_type full
_refine_ls_number_parameters 246
_refine_ls_number_reflns 5021
_refine_ls_number_restraints 0
_refine_ls_restrained_S_all 1.057
_refine_ls_R_factor_all 0.0386
_refine_ls_R_factor_gt 0.0313
_refine_ls_shift/su_max 0.000
_refine_ls_shift/su_mean 0.000
_refine_ls_structure_factor_coef Fsqd
_refine_ls_weighting_details 'calc w=1/[\s^2^(Fo^2^)+(0.0359P)^2^+0.4433P] where P=(Fo^2^+2Fc^2^)/3'
_refine_ls_weighting_scheme calc
_refine_ls_wR_factor_gt 0.0787
_refine_ls_wR_factor_ref 0.0832
_reflns_number_gt 4389
_reflns_number_total 5021
_reflns_threshold_expression >2sigma(I)
_cod_data_source_file ic051708nsi20051004_093209.cif
_cod_data_source_block 5a
_cod_original_sg_symbol_H-M P-1
_cod_database_code 4340234

loop_
_symmetry_equiv_pos_as_xyz
'x, y, z'
'-x, -y, -z'

loop_
_atom_site_label
_atom_site_type_symbol
_atom_site_fract_x
_atom_site_fract_y
_atom_site_fract_z
_atom_site_U_iso_or_equiv
_atom_site_adp_type
_atom_site_occupancy
_atom_site_symmetry_multiplicity
_atom_site_calc_flag
_atom_site_refinement_flags
Ti1 Ti 0.05933(3) 0.61965(2) 0.12443(2) 0.01672(8) Uani 1 1 d .
Cl1 Cl 0.05208(6) 0.16922(6) 0.42466(4) 0.05113(14) Uani 1 1 d .
Cl2 Cl 0.35950(6) 0.28524(6) 0.55836(5) 0.05518(15) Uani 1 1 d .
O3 O -0.08041(12) 0.71751(10) 0.10304(9) 0.0237(2) Uani 1 1 d .
O4 O 0.10098(11) 0.57042(10) -0.03049(8) 0.0183(2) Uani 1 1 d .
O5 O 0.02444(11) 0.43569(10) -0.23645(8) 0.0212(2) Uani 1 1 d .
O2 O 0.21599(11) 0.75987(11) 0.20885(8) 0.0224(2) Uani 1 1 d .
O1 O 0.20477(13) 0.47214(13) 0.10975(10) 0.0280(2) Uani 1 1 d .
O6 O 0.14369(13) 0.53663(12) -0.38566(9) 0.0293(2) Uani 1 1 d .
C10 C 0.16797(15) 0.64012(15) -0.09193(12) 0.0187(3) Uani 1 1 d .
C12 C 0.18993(17) 0.61980(16) -0.27717(12) 0.0228(3) Uani 1 1 d .
C11 C 0.12555(15) 0.56330(15) -0.20402(12) 0.0191(3) Uani 1 1 d .
C4 C 0.33668(16) 0.84803(16) 0.29670(12) 0.0242(3) Uani 1 1 d .
H4 H 0.4272 0.8044 0.2916 0.029 Uiso 1 1 calc R
C15 C 0.27078(17) 0.77176(15) -0.05008(13) 0.0242(3) Uani 1 1 d .
H15 H 0.2979 0.8230 0.0265 0.029 Uiso 1 1 calc R
C14 C 0.33312(19) 0.82654(17) -0.12423(14) 0.0304(3) Uani 1 1 d .
H14 H 0.4037 0.9168 -0.0976 0.036 Uiso 1 1 calc R
C13 C 0.29402(18) 0.75181(17) -0.23613(14) 0.0284(3) Uani 1 1 d .
H13 H 0.3386 0.7910 -0.2851 0.034 Uiso 1 1 calc R
C1 C 0.31852(18) 0.46253(17) 0.18669(13) 0.0279(3) Uani 1 1 d .
H1A H 0.3346 0.5470 0.2559 0.033 Uiso 1 1 calc R
C7 C -0.09285(18) 0.85418(15) 0.16965(13) 0.0242(3) Uani 1 1 d .
H7 H -0.0242 0.8864 0.2413 0.029 Uiso 1 1 calc R
C17 C 0.1572(2) 0.2214(2) 0.55575(15) 0.0407(4) Uani 1 1 d .
H17B H 0.1403 0.1406 0.5783 0.049 Uiso 1 1 calc R
H17A H 0.1171 0.2953 0.6088 0.049 Uiso 1 1 calc R
C5 C 0.3903(2) 0.98862(17) 0.28800(14) 0.0340(4) Uani 1 1 d .
H5B H 0.4291 0.9758 0.2180 0.051 Uiso 1 1 calc R
H5A H 0.4746 1.0492 0.3481 0.051 Uiso 1 1 calc R
H5C H 0.3021 1.0320 0.2922 0.051 Uiso 1 1 calc R
C9 C -0.2606(2) 0.8470(2) 0.19058(17) 0.0405(4) Uani 1 1 d .
H9C H -0.3284 0.8214 0.1216 0.061 Uiso 1 1 calc R
H9A H -0.2678 0.9385 0.2420 0.061 Uiso 1 1 calc R
H9B H -0.2943 0.7765 0.2218 0.061 Uiso 1 1 calc R
C16 C 0.2185(2) 0.5843(2) -0.46243(15) 0.0386(4) Uani 1 1 d .
H16A H 0.1969 0.6737 -0.4555 0.058 Uiso 1 1 calc R
H16B H 0.1781 0.5151 -0.5367 0.058 Uiso 1 1 calc R
H16C H 0.3319 0.5967 -0.4479 0.058 Uiso 1 1 calc R
C6 C 0.2746(2) 0.8596(2) 0.40328(14) 0.0390(4) Uani 1 1 d .
H6B H 0.1917 0.9096 0.4120 0.059 Uiso 1 1 calc R
H6C H 0.3600 0.9111 0.4645 0.059 Uiso 1 1 calc R
H6A H 0.2319 0.7657 0.4022 0.059 Uiso 1 1 calc R
C2 C 0.4722(2) 0.4645(3) 0.1431(2) 0.0528(5) Uani 1 1 d .
H2A H 0.4603 0.3807 0.0766 0.079 Uiso 1 1 calc R
H2B H 0.5519 0.4661 0.1983 0.079 Uiso 1 1 calc R
H2C H 0.5046 0.5481 0.1261 0.079 Uiso 1 1 calc R
C8 C -0.0371(2) 0.9541(2) 0.11516(18) 0.0429(4) Uani 1 1 d .
H8A H 0.0727 0.9575 0.1051 0.064 Uiso 1 1 calc R
H8B H -0.0461 1.0476 0.1610 0.064 Uiso 1 1 calc R
H8C H -0.1015 0.9223 0.0438 0.064 Uiso 1 1 calc R
C3 C 0.2572(3) 0.3350(3) 0.2124(2) 0.0577(6) Uani 1 1 d .
H3C H 0.1563 0.3386 0.2391 0.087 Uiso 1 1 calc R
H26B H 0.3322 0.3331 0.2688 0.087 Uiso 1 1 calc R
H3A H 0.2434 0.2505 0.1462 0.087 Uiso 1 1 calc R
H1 H 0.188(3) 0.413(2) 0.0570(19) 0.039(6) Uiso 1 1 d .

loop_
_atom_site_aniso_label
_atom_site_aniso_U_11
_atom_site_aniso_U_22
_atom_site_aniso_U_33
_atom_site_aniso_U_23
_atom_site_aniso_U_13
_atom_site_aniso_U_12
Ti1 0.01762(12) 0.01555(12) 0.01650(13) 0.00633(9) 0.00298(9) 0.00277(9)
Cl1 0.0489(3) 0.0575(3) 0.0361(3) 0.0038(2) 0.0036(2) 0.0171(2)
Cl2 0.0435(3) 0.0617(3) 0.0530(3) 0.0130(3) 0.0031(2) 0.0154(2)
O3 0.0275(5) 0.0187(5) 0.0239(5) 0.0057(4) 0.0023(4) 0.0089(4)
O4 0.0195(4) 0.0170(5) 0.0181(5) 0.0077(4) 0.0045(4) 0.0019(4)
O5 0.0226(5) 0.0201(5) 0.0192(5) 0.0076(4) 0.0040(4) 0.0014(4)
O2 0.0221(5) 0.0210(5) 0.0200(5) 0.0065(4) 0.0023(4) -0.0003(4)
O1 0.0309(6) 0.0286(6) 0.0222(6) 0.0039(5) -0.0043(5) 0.0153(5)
O6 0.0343(6) 0.0349(6) 0.0197(5) 0.0145(5) 0.0065(4) 0.0029(5)
C10 0.0168(6) 0.0202(6) 0.0225(7) 0.0114(6) 0.0062(5) 0.0051(5)
C12 0.0240(7) 0.0259(7) 0.0220(7) 0.0125(6) 0.0059(5) 0.0067(6)
C11 0.0174(6) 0.0199(7) 0.0217(7) 0.0097(6) 0.0043(5) 0.0047(5)
C4 0.0192(6) 0.0252(7) 0.0229(7) 0.0069(6) -0.0010(5) 0.0001(6)
C15 0.0258(7) 0.0209(7) 0.0237(7) 0.0083(6) 0.0051(6) 0.0017(6)
C14 0.0317(8) 0.0241(8) 0.0333(9) 0.0135(7) 0.0072(7) -0.0020(6)
C13 0.0309(8) 0.0280(8) 0.0311(8) 0.0184(7) 0.0099(6) 0.0031(6)
C1 0.0291(7) 0.0280(8) 0.0268(8) 0.0098(6) -0.0043(6) 0.0110(6)
C7 0.0292(7) 0.0200(7) 0.0235(7) 0.0064(6) 0.0056(6) 0.0095(6)
C17 0.0499(11) 0.0356(9) 0.0318(9) 0.0070(8) 0.0093(8) 0.0112(8)
C5 0.0363(8) 0.0259(8) 0.0287(8) 0.0066(7) 0.0046(7) -0.0082(7)
C9 0.0355(9) 0.0375(10) 0.0491(11) 0.0119(8) 0.0169(8) 0.0163(8)
C16 0.0452(10) 0.0507(11) 0.0266(8) 0.0241(8) 0.0120(7) 0.0072(8)
C6 0.0447(10) 0.0406(10) 0.0228(8) 0.0126(7) -0.0012(7) -0.0066(8)
C2 0.0276(9) 0.0644(14) 0.0677(15) 0.0263(12) 0.0042(9) 0.0133(9)
C8 0.0522(11) 0.0303(9) 0.0565(12) 0.0246(9) 0.0188(9) 0.0144(8)
C3 0.0672(14) 0.0606(14) 0.0646(15) 0.0462(13) 0.0066(11) 0.0167(12)

loop_
_atom_type_symbol
_atom_type_description
_atom_type_scat_dispersion_real
_atom_type_scat_dispersion_imag
_atom_type_scat_source
C C 0.0033 0.0016 'International Tables Vol C Tables 4.2.6.8 and 6.1.1.4'
H H 0.0000 0.0000 'International Tables Vol C Tables 4.2.6.8 and 6.1.1.4'
O O 0.0106 0.0060 'International Tables Vol C Tables 4.2.6.8 and 6.1.1.4'
Ti Ti 0.2776 0.4457 'International Tables Vol C Tables 4.2.6.8 and 6.1.1.4'
Cl Cl 0.1484 0.1585 'International Tables Vol C Tables 4.2.6.8 and 6.1.1.4'

loop_
_geom_angle_atom_site_label_1
_geom_angle_atom_site_label_2
_geom_angle_atom_site_label_3
_geom_angle
_geom_angle_site_symmetry_1
_geom_angle_site_symmetry_3
O2 Ti1 O3 100.06(5) . .
O2 Ti1 O5 97.65(4) . 2_565
O3 Ti1 O5 100.43(5) . 2_565
O2 Ti1 O4 107.75(4) . .
O3 Ti1 O4 90.69(4) . .
O5 Ti1 O4 150.05(4) 2_565 .
O2 Ti1 O4 169.10(4) . 2_565
O3 Ti1 O4 90.78(4) . 2_565
O5 Ti1 O4 79.01(4) 2_565 2_565
O4 Ti1 O4 73.07(4) . 2_565
O2 Ti1 O1 90.52(5) . .
O3 Ti1 O1 166.60(5) . .
O5 Ti1 O1 86.16(5) 2_565 .
O4 Ti1 O1 78.16(4) . .
O4 Ti1 O1 78.95(4) 2_565 .
O2 Ti1 Ti1 144.06(4) . 2_565
O3 Ti1 Ti1 90.91(3) . 2_565
O5 Ti1 Ti1 113.98(3) 2_565 2_565
O4 Ti1 Ti1 37.44(3) . 2_565
O4 Ti1 Ti1 35.62(3) 2_565 2_565
O1 Ti1 Ti1 75.72(3) . 2_565
C7 O3 Ti1 129.30(9) . .
C10 O4 Ti1 136.81(9) . .
C10 O4 Ti1 112.96(8) . 2_565
Ti1 O4 Ti1 106.93(4) . 2_565
C11 O5 Ti1 117.10(9) . 2_565
C4 O2 Ti1 162.50(10) . .
C1 O1 Ti1 132.43(10) . .
C1 O1 H1 112.9(18) . .
Ti1 O1 H1 114.4(17) . .
C12 O6 C16 117.04(13) . .
O4 C10 C15 124.85(13) . .
O4 C10 C11 112.92(12) . .
C15 C10 C11 122.21(13) . .
O6 C12 C13 125.47(13) . .
O6 C12 C11 115.40(13) . .
C13 C12 C11 119.13(14) . .
O5 C11 C10 117.58(12) . .
O5 C11 C12 123.20(13) . .
C10 C11 C12 119.22(13) . .
O2 C4 C5 109.39(12) . .
O2 C4 C6 108.46(12) . .
C5 C4 C6 112.45(14) . .
O2 C4 H4 108.8 . .
C5 C4 H4 108.8 . .
C6 C4 H4 108.8 . .
C10 C15 C14 117.72(14) . .
C10 C15 H15 121.1 . .
C14 C15 H15 121.1 . .
C13 C14 C15 121.25(14) . .
C13 C14 H14 119.4 . .
C15 C14 H14 119.4 . .
C14 C13 C12 120.46(14) . .
C14 C13 H13 119.8 . .
C12 C13 H13 119.8 . .
O1 C1 C2 109.55(15) . .
O1 C1 C3 110.14(15) . .
C2 C1 C3 113.17(17) . .
O1 C1 H1A 107.9 . .
C2 C1 H1A 107.9 . .
C3 C1 H1A 107.9 . .
O3 C7 C8 109.75(13) . .
O3 C7 C9 109.13(13) . .
C8 C7 C9 112.18(14) . .
O3 C7 H7 108.6 . .
C8 C7 H7 108.6 . .
C9 C7 H7 108.6 . .
Cl1 C17 Cl2 111.56(11) . .
Cl1 C17 H17B 109.3 . .
Cl2 C17 H17B 109.3 . .
Cl1 C17 H17A 109.3 . .
Cl2 C17 H17A 109.3 . .
H17B C17 H17A 108.0 . .
C4 C5 H5B 109.5 . .
C4 C5 H5A 109.5 . .
H5B C5 H5A 109.5 . .
C4 C5 H5C 109.5 . .
H5B C5 H5C 109.5 . .
H5A C5 H5C 109.5 . .
C7 C9 H9C 109.5 . .
C7 C9 H9A 109.5 . .
H9C C9 H9A 109.5 . .
C7 C9 H9B 109.5 . .
H9C C9 H9B 109.5 . .
H9A C9 H9B 109.5 . .
O6 C16 H16A 109.5 . .
O6 C16 H16B 109.5 . .
H16A C16 H16B 109.5 . .
O6 C16 H16C 109.5 . .
H16A C16 H16C 109.5 . .
H16B C16 H16C 109.5 . .
C4 C6 H6B 109.5 . .
C4 C6 H6C 109.5 . .
H6B C6 H6C 109.5 . .
C4 C6 H6A 109.5 . .
H6B C6 H6A 109.5 . .
H6C C6 H6A 109.5 . .
C1 C2 H2A 109.5 . .
C1 C2 H2B 109.5 . .
H2A C2 H2B 109.5 . .
C1 C2 H2C 109.5 . .
H2A C2 H2C 109.5 . .
H2B C2 H2C 109.5 . .
C7 C8 H8A 109.5 . .
C7 C8 H8B 109.5 . .
H8A C8 H8B 109.5 . .
C7 C8 H8C 109.5 . .
H8A C8 H8C 109.5 . .
H8B C8 H8C 109.5 . .
C1 C3 H3C 109.5 . .
C1 C3 H26B 109.5 . .
H3C C3 H26B 109.5 . .
C1 C3 H3A 109.5 . .
H3C C3 H3A 109.5 . .
H26B C3 H3A 109.5 . .

loop_
_geom_bond_atom_site_label_1
_geom_bond_atom_site_label_2
_geom_bond_distance
_geom_bond_site_symmetry_2
Ti1 O2 1.7654(10) .
Ti1 O3 1.8447(10) .
Ti1 O5 1.9142(10) 2_565
Ti1 O4 2.0043(10) .
Ti1 O4 2.0920(9) 2_565
Ti1 O1 2.1906(11) .
Ti1 Ti1 3.2919(5) 2_565
Cl1 C17 1.760(2) .
Cl2 C17 1.763(2) .
O3 C7 1.4287(17) .
O4 C10 1.3643(16) .
O4 Ti1 2.0920(9) 2_565
O5 C11 1.3522(17) .
O5 Ti1 1.9142(10) 2_565
O2 C4 1.4190(17) .
O1 C1 1.4380(18) .
O1 H1 0.73(2) .
O6 C12 1.3697(19) .
O6 C16 1.4249(18) .
C10 C15 1.385(2) .
C10 C11 1.394(2) .
C12 C13 1.393(2) .
C12 C11 1.3995(19) .
C4 C5 1.512(2) .
C4 C6 1.517(2) .
C4 H4 1.0000 .
C15 C14 1.394(2) .
C15 H15 0.9500 .
C14 C13 1.387(2) .
C14 H14 0.9500 .
C13 H13 0.9500 .
C1 C2 1.502(3) .
C1 C3 1.509(3) .
C1 H1A 1.0000 .
C7 C8 1.502(2) .
C7 C9 1.512(2) .
C7 H7 1.0000 .
C17 H17B 0.9900 .
C17 H17A 0.9900 .
C5 H5B 0.9800 .
C5 H5A 0.9800 .
C5 H5C 0.9800 .
C9 H9C 0.9800 .
C9 H9A 0.9800 .
C9 H9B 0.9800 .
C16 H16A 0.9800 .
C16 H16B 0.9800 .
C16 H16C 0.9800 .
C6 H6B 0.9800 .
C6 H6C 0.9800 .
C6 H6A 0.9800 .
C2 H2A 0.9800 .
C2 H2B 0.9800 .
C2 H2C 0.9800 .
C8 H8A 0.9800 .
C8 H8B 0.9800 .
C8 H8C 0.9800 .
C3 H3C 0.9800 .
C3 H26B 0.9800 .
C3 H3A 0.9800 .

loop_
_geom_hbond_atom_site_label_D
_geom_hbond_atom_site_label_H
_geom_hbond_atom_site_label_A
_geom_hbond_distance_DH
_geom_hbond_distance_HA
_geom_hbond_distance_DA
_geom_hbond_angle_DHA
_geom_hbond_site_symmetry_A
O1 H1 O3 0.73(2) 2.10(2) 2.7949(16) 159(2) 2_565
